data_4332791
loop_
_publ_author_name
'Green, Shaun P.'
'Jones, Cameron'
'Lippert, Kai-Alexander'
'Mills, David P.'
'Stasch, Andreas'

_publ_section_title
;
 Complexes of an Anionic Gallium(I)N-Heterocyclic Carbene Analogue with
 Group 14 Element(II) Fragments:&#x00A0; Synthetic, Structural and
 Theoretical Studies
;
_journal_issue 18
_journal_name_full 'Inorganic Chemistry'
_journal_page_first 7242
_journal_page_last 7251
_journal_paper_doi 10.1021/ic060851t
_journal_volume 45
_journal_year 2006
_chemical_formula_sum 'C46 H90 Ga Ge K N4 Si4'
_chemical_formula_weight 992.99
_chemical_name_systematic
; 
 ? 
;
_space_group_IT_number 29
_symmetry_cell_setting orthorhombic
_symmetry_space_group_name_Hall 'P 2c -2ac'
_symmetry_space_group_name_H-M 'P c a 21'
_atom_sites_solution_hydrogens geom
_atom_sites_solution_primary direct
_atom_sites_solution_secondary difmap
_audit_creation_method SHELXL-97
_cell_angle_alpha 90.00
_cell_angle_beta 90.00
_cell_angle_gamma 90.00
_cell_formula_units_Z 8
_cell_length_a 21.370(4)
_cell_length_b 14.035(3)
_cell_length_c 38.065(8)
_cell_measurement_temperature 150(2)
_cell_volume 11417(4)
_computing_structure_refinement 'SHELXL-97 (Sheldrick, 1997)'
_computing_structure_solution 'SHELXS-97 (Sheldrick, 1990)'
_diffrn_ambient_temperature 150(2)
_diffrn_measured_fraction_theta_full 0.996
_diffrn_measured_fraction_theta_max 0.996
_diffrn_measurement_device_type 'Nonius Kappa CCD'
_diffrn_radiation_monochromator graphite
_diffrn_radiation_source 'fine-focus sealed tube'
_diffrn_radiation_type MoK\a
_diffrn_radiation_wavelength 0.71073
_diffrn_reflns_av_R_equivalents 0.0784
_diffrn_reflns_av_sigmaI/netI 0.0651
_diffrn_reflns_limit_h_max 26
_diffrn_reflns_limit_h_min -26
_diffrn_reflns_limit_k_max 17
_diffrn_reflns_limit_k_min -17
_diffrn_reflns_limit_l_max 42
_diffrn_reflns_limit_l_min -47
_diffrn_reflns_number 100746
_diffrn_reflns_theta_full 26.37
_diffrn_reflns_theta_max 26.37
_diffrn_reflns_theta_min 1.74
_exptl_absorpt_coefficient_mu 1.187
_exptl_absorpt_correction_T_max 0.728
_exptl_absorpt_correction_T_min 0.592
_exptl_absorpt_correction_type multi-scan
_exptl_absorpt_process_details 'Sortav (Blessing (1995)'
_exptl_crystal_colour yellow
_exptl_crystal_density_diffrn 1.155
_exptl_crystal_density_method 'not measured'
_exptl_crystal_description block
_exptl_crystal_F_000 4256
_exptl_crystal_size_max 0.25
_exptl_crystal_size_mid 0.20
_exptl_crystal_size_min 0.15
_refine_diff_density_max 0.714
_refine_diff_density_min -0.426
_refine_diff_density_rms 0.078
_refine_ls_abs_structure_details 'Flack H D (1983), Acta Cryst. A39, 876-881'
_refine_ls_abs_structure_Flack 0.025(7)
_refine_ls_extinction_method none
_refine_ls_goodness_of_fit_ref 1.026
_refine_ls_hydrogen_treatment constr
_refine_ls_matrix_type full
_refine_ls_number_parameters 1165
_refine_ls_number_reflns 22380
_refine_ls_number_restraints 73
_refine_ls_restrained_S_all 1.041
_refine_ls_R_factor_all 0.0702
_refine_ls_R_factor_gt 0.0474
_refine_ls_shift/su_max 0.004
_refine_ls_shift/su_mean 0.000
_refine_ls_structure_factor_coef Fsqd
_refine_ls_weighting_details 'calc w=1/[\s^2^(Fo^2^)+(0.0333P)^2^+12.6338P] where P=(Fo^2^+2Fc^2^)/3'
_refine_ls_weighting_scheme calc
_refine_ls_wR_factor_gt 0.0928
_refine_ls_wR_factor_ref 0.1038
_reflns_number_gt 18216
_reflns_number_total 22380
_reflns_threshold_expression >2sigma(I)
_cod_data_source_file ic060851tsup1.cif
_cod_data_source_block compound3
_cod_original_sg_symbol_H-M Pca2(1)
_cod_database_code 4332791

loop_
_symmetry_equiv_pos_as_xyz
'x, y, z'
'-x, -y, z+1/2'
'-x+1/2, y, z+1/2'
'x+1/2, -y, z'

loop_
_atom_site_label
_atom_site_type_symbol
_atom_site_fract_x
_atom_site_fract_y
_atom_site_fract_z
_atom_site_U_iso_or_equiv
_atom_site_adp_type
_atom_site_occupancy
_atom_site_symmetry_multiplicity
_atom_site_calc_flag
_atom_site_refinement_flags
_atom_site_disorder_assembly
_atom_site_disorder_group
Ge1 Ge 0.31538(2) 0.68928(3) 0.296240(12) 0.02768(11) Uani 1 1 d . . .
Ge2 Ge 0.08380(2) 0.20197(3) 0.032529(13) 0.03060(11) Uani 1 1 d . A .
Ga1 Ga 0.42776(2) 0.72520(3) 0.279067(13) 0.02753(11) Uani 1 1 d . . .
Ga2 Ga 0.19815(2) 0.24651(3) 0.043098(14) 0.03130(12) Uani 1 1 d . . .
K1 K 0.33717(5) 0.45217(6) 0.27668(3) 0.0368(2) Uani 1 1 d . . .
K2 K 0.10690(5) -0.03677(7) 0.05649(3) 0.0398(3) Uani 1 1 d . . .
Si1 Si 0.29356(6) 0.72844(9) 0.21173(3) 0.0320(3) Uani 1 1 d . . .
Si2 Si 0.17996(6) 0.69147(9) 0.26153(4) 0.0353(3) Uani 1 1 d . . .
Si3 Si 0.27531(8) 0.73623(10) 0.37949(4) 0.0440(4) Uani 1 1 d . . .
Si4 Si 0.29013(7) 0.91423(9) 0.32768(4) 0.0390(3) Uani 1 1 d . . .
Si5 Si -0.05151(7) 0.21138(11) 0.06994(5) 0.0475(4) Uani 1 1 d . . .
Si6 Si 0.06565(7) 0.24586(10) 0.11687(4) 0.0380(3) Uani 1 1 d . . .
Si7 Si 0.0534(3) 0.4254(4) -0.00017(14) 0.0392(12) Uani 0.50 1 d PD A 1
Si7A Si 0.0689(3) 0.4155(5) -0.01224(14) 0.0401(12) Uani 0.50 1 d PD A 2
Si8 Si 0.03103(18) 0.2424(2) -0.04783(8) 0.0432(7) Uani 0.50 1 d PD A 1
Si8A Si 0.07163(19) 0.2196(2) -0.05323(8) 0.0411(7) Uani 0.50 1 d PD A 2
N1 N 0.48702(17) 0.6290(2) 0.26519(10) 0.0302(9) Uani 1 1 d . . .
N2 N 0.49853(17) 0.8080(2) 0.28221(10) 0.0318(8) Uani 1 1 d . . .
N3 N 0.2700(2) 0.3187(3) 0.31544(11) 0.0452(11) Uani 1 1 d . . .
N4 N 0.2786(2) 0.2958(3) 0.23621(11) 0.0443(11) Uani 1 1 d . . .
N5 N 0.25852(17) 0.1494(2) 0.05512(10) 0.0320(9) Uani 1 1 d . . .
N6 N 0.27005(16) 0.3251(2) 0.03454(11) 0.0359(9) Uani 1 1 d . . .
N7 N 0.0474(2) -0.1808(3) 0.10093(11) 0.0416(10) Uani 1 1 d . . .
N8 N 0.0383(2) -0.1782(3) 0.02115(12) 0.0523(12) Uani 1 1 d . . .
C1 C 0.5473(2) 0.6676(3) 0.26449(13) 0.0355(11) Uani 1 1 d . . .
H1 H 0.5826 0.6299 0.2584 0.043 Uiso 1 1 calc R . .
C2 C 0.5532(2) 0.7588(3) 0.27265(13) 0.0370(11) Uani 1 1 d . . .
H2 H 0.5927 0.7898 0.2721 0.044 Uiso 1 1 calc R . .
C3 C 0.4816(2) 0.5277(3) 0.27016(12) 0.0309(10) Uani 1 1 d . . .
C4 C 0.4827(2) 0.4920(3) 0.30459(12) 0.0306(10) Uani 1 1 d . . .
C5 C 0.4726(2) 0.3940(3) 0.31037(13) 0.0368(11) Uani 1 1 d . . .
H5 H 0.4719 0.3694 0.3336 0.044 Uiso 1 1 calc R . .
C6 C 0.4635(2) 0.3335(3) 0.28195(14) 0.0391(11) Uani 1 1 d . . .
H6 H 0.4557 0.2677 0.2858 0.047 Uiso 1 1 calc R . .
C7 C 0.4658(2) 0.3684(3) 0.24827(13) 0.0334(11) Uani 1 1 d . . .
H7 H 0.4609 0.3255 0.2292 0.040 Uiso 1 1 calc R . .
C8 C 0.4751(2) 0.4654(3) 0.24126(12) 0.0306(10) Uani 1 1 d . . .
C9 C 0.4971(2) 0.5538(4) 0.33630(13) 0.0407(12) Uani 1 1 d . . .
H9 H 0.5066 0.6192 0.3274 0.049 Uiso 1 1 calc R . .
C10 C 0.4402(3) 0.5622(4) 0.36084(13) 0.0527(15) Uani 1 1 d . . .
H10A H 0.4308 0.4997 0.3710 0.079 Uiso 1 1 calc R . .
H10B H 0.4039 0.5847 0.3474 0.079 Uiso 1 1 calc R . .
H10C H 0.4496 0.6075 0.3797 0.079 Uiso 1 1 calc R . .
C11 C 0.5548(3) 0.5189(4) 0.35595(16) 0.0566(16) Uani 1 1 d . . .
H11A H 0.5468 0.4552 0.3655 0.085 Uiso 1 1 calc R . .
H11B H 0.5643 0.5628 0.3752 0.085 Uiso 1 1 calc R . .
H11C H 0.5905 0.5163 0.3398 0.085 Uiso 1 1 calc R . .
C12 C 0.4809(2) 0.5001(3) 0.20354(12) 0.0339(10) Uani 1 1 d . . .
H12 H 0.4676 0.5684 0.2029 0.041 Uiso 1 1 calc R . .
C13 C 0.4396(2) 0.4451(4) 0.17763(13) 0.0463(13) Uani 1 1 d . . .
H13A H 0.4562 0.3805 0.1746 0.069 Uiso 1 1 calc R . .
H13B H 0.4393 0.4780 0.1549 0.069 Uiso 1 1 calc R . .
H13C H 0.3968 0.4415 0.1868 0.069 Uiso 1 1 calc R . .
C14 C 0.5490(2) 0.4953(4) 0.19090(14) 0.0492(13) Uani 1 1 d . . .
H14A H 0.5753 0.5351 0.2061 0.074 Uiso 1 1 calc R . .
H14B H 0.5516 0.5184 0.1667 0.074 Uiso 1 1 calc R . .
H14C H 0.5637 0.4292 0.1919 0.074 Uiso 1 1 calc R . .
C15 C 0.5055(2) 0.9037(3) 0.29470(13) 0.0308(10) Uani 1 1 d . . .
C16 C 0.5128(3) 0.9209(3) 0.33096(13) 0.0394(12) Uani 1 1 d . . .
C17 C 0.5179(3) 1.0145(3) 0.34262(13) 0.0455(13) Uani 1 1 d . . .
H17 H 0.5220 1.0268 0.3670 0.055 Uiso 1 1 calc R . .
C18 C 0.5169(3) 1.0898(3) 0.31924(14) 0.0447(13) Uani 1 1 d . . .
H18 H 0.5206 1.1535 0.3274 0.054 Uiso 1 1 calc R . .
C19 C 0.5107(2) 1.0713(3) 0.28390(13) 0.0394(12) Uani 1 1 d . . .
H19 H 0.5106 1.1232 0.2679 0.047 Uiso 1 1 calc R . .
C20 C 0.5045(2) 0.9802(3) 0.27106(11) 0.0331(11) Uani 1 1 d . . .
C21 C 0.5187(3) 0.8391(4) 0.35718(14) 0.0597(17) Uani 1 1 d . . .
H21 H 0.4979 0.7824 0.3463 0.072 Uiso 1 1 calc R . .
C22 C 0.5848(4) 0.8135(7) 0.3627(3) 0.125(3) Uani 1 1 d U . .
H22A H 0.6047 0.8008 0.3400 0.188 Uiso 1 1 calc R . .
H22B H 0.5873 0.7564 0.3775 0.188 Uiso 1 1 calc R . .
H22C H 0.6065 0.8663 0.3744 0.188 Uiso 1 1 calc R . .
C23 C 0.4868(3) 0.8567(5) 0.39187(16) 0.0726(19) Uani 1 1 d . . .
H23A H 0.4882 0.7985 0.4061 0.109 Uiso 1 1 calc R . .
H23B H 0.4432 0.8749 0.3878 0.109 Uiso 1 1 calc R . .
H23C H 0.5084 0.9081 0.4044 0.109 Uiso 1 1 calc R . .
C24 C 0.4989(3) 0.9632(3) 0.23173(13) 0.0426(13) Uani 1 1 d . . .
H24 H 0.4821 0.8973 0.2283 0.051 Uiso 1 1 calc R . .
C25 C 0.5635(3) 0.9672(4) 0.21431(15) 0.0608(16) Uani 1 1 d . . .
H25A H 0.5819 1.0305 0.2179 0.091 Uiso 1 1 calc R . .
H25B H 0.5592 0.9549 0.1891 0.091 Uiso 1 1 calc R . .
H25C H 0.5908 0.9188 0.2248 0.091 Uiso 1 1 calc R . .
C26 C 0.4538(3) 1.0324(4) 0.21382(15) 0.0572(16) Uani 1 1 d . . .
H26A H 0.4710 1.0971 0.2149 0.086 Uiso 1 1 calc R . .
H26B H 0.4133 1.0308 0.2259 0.086 Uiso 1 1 calc R . .
H26C H 0.4482 1.0138 0.1892 0.086 Uiso 1 1 calc R . .
C27 C 0.2597(2) 0.7446(3) 0.25617(12) 0.0291(10) Uani 1 1 d . . .
H27 H 0.2557 0.8147 0.2603 0.035 Uiso 1 1 calc R . .
C28 C 0.3525(2) 0.8229(4) 0.20111(14) 0.0459(13) Uani 1 1 d . . .
H28A H 0.3340 0.8859 0.2051 0.069 Uiso 1 1 calc R . .
H28B H 0.3650 0.8172 0.1764 0.069 Uiso 1 1 calc R . .
H28C H 0.3893 0.8150 0.2162 0.069 Uiso 1 1 calc R . .
C29 C 0.3307(2) 0.6083(3) 0.20617(13) 0.0434(12) Uani 1 1 d . . .
H29A H 0.3632 0.5996 0.2240 0.065 Uiso 1 1 calc R . .
H29B H 0.3495 0.6038 0.1827 0.065 Uiso 1 1 calc R . .
H29C H 0.2988 0.5586 0.2088 0.065 Uiso 1 1 calc R . .
C30 C 0.2352(3) 0.7353(4) 0.17495(14) 0.0447(13) Uani 1 1 d . . .
H30A H 0.2068 0.6807 0.1763 0.067 Uiso 1 1 calc R . .
H30B H 0.2573 0.7342 0.1524 0.067 Uiso 1 1 calc R . .
H30C H 0.2112 0.7945 0.1770 0.067 Uiso 1 1 calc R . .
C31 C 0.1793(2) 0.5629(3) 0.24852(16) 0.0485(14) Uani 1 1 d . . .
H31A H 0.1382 0.5353 0.2538 0.073 Uiso 1 1 calc R . .
H31B H 0.2116 0.5286 0.2617 0.073 Uiso 1 1 calc R . .
H31C H 0.1876 0.5574 0.2233 0.073 Uiso 1 1 calc R . .
C32 C 0.1197(3) 0.7578(4) 0.23531(16) 0.0518(14) Uani 1 1 d . . .
H32A H 0.1237 0.8263 0.2398 0.078 Uiso 1 1 calc R . .
H32B H 0.0778 0.7365 0.2422 0.078 Uiso 1 1 calc R . .
H32C H 0.1261 0.7454 0.2102 0.078 Uiso 1 1 calc R . .
C33 C 0.1501(3) 0.6942(4) 0.30778(15) 0.0580(16) Uani 1 1 d . . .
H33A H 0.1442 0.7605 0.3152 0.087 Uiso 1 1 calc R . .
H33B H 0.1804 0.6632 0.3233 0.087 Uiso 1 1 calc R . .
H33C H 0.1100 0.6604 0.3090 0.087 Uiso 1 1 calc R . .
C34 C 0.3092(2) 0.7866(3) 0.33769(13) 0.0355(11) Uani 1 1 d . . .
H34 H 0.3543 0.7923 0.3444 0.043 Uiso 1 1 calc R . .
C35 C 0.3381(2) 0.9618(3) 0.29093(15) 0.0459(13) Uani 1 1 d . . .
H35A H 0.3821 0.9649 0.2982 0.069 Uiso 1 1 calc R . .
H35B H 0.3235 1.0258 0.2848 0.069 Uiso 1 1 calc R . .
H35C H 0.3341 0.9198 0.2705 0.069 Uiso 1 1 calc R . .
C36 C 0.3098(3) 0.9917(4) 0.36663(17) 0.0647(18) Uani 1 1 d . . .
H36A H 0.2836 0.9734 0.3867 0.097 Uiso 1 1 calc R . .
H36B H 0.3020 1.0586 0.3607 0.097 Uiso 1 1 calc R . .
H36C H 0.3539 0.9834 0.3728 0.097 Uiso 1 1 calc R . .
C37 C 0.2064(3) 0.9404(4) 0.31668(16) 0.0537(15) Uani 1 1 d . . .
H37A H 0.1951 0.9076 0.2949 0.081 Uiso 1 1 calc R . .
H37B H 0.2010 1.0092 0.3136 0.081 Uiso 1 1 calc R . .
H37C H 0.1794 0.9181 0.3358 0.081 Uiso 1 1 calc R . .
C38 C 0.2633(3) 0.6032(4) 0.37922(15) 0.0563(15) Uani 1 1 d . . .
H38A H 0.3004 0.5721 0.3693 0.084 Uiso 1 1 calc R . .
H38B H 0.2266 0.5876 0.3649 0.084 Uiso 1 1 calc R . .
H38C H 0.2567 0.5807 0.4033 0.084 Uiso 1 1 calc R . .
C39 C 0.1991(3) 0.7891(4) 0.39420(16) 0.0647(17) Uani 1 1 d . . .
H39A H 0.1867 0.7605 0.4166 0.097 Uiso 1 1 calc R . .
H39B H 0.1669 0.7765 0.3765 0.097 Uiso 1 1 calc R . .
H39C H 0.2040 0.8581 0.3972 0.097 Uiso 1 1 calc R . .
C40 C 0.3318(3) 0.7580(4) 0.41631(14) 0.0618(17) Uani 1 1 d . . .
H40A H 0.3711 0.7246 0.4115 0.093 Uiso 1 1 calc R . .
H40B H 0.3139 0.7342 0.4383 0.093 Uiso 1 1 calc R . .
H40C H 0.3399 0.8265 0.4184 0.093 Uiso 1 1 calc R . .
C41 C 0.3078(3) 0.2935(5) 0.34628(16) 0.0710(19) Uani 1 1 d . . .
H41A H 0.2844 0.2490 0.3611 0.107 Uiso 1 1 calc R . .
H41B H 0.3175 0.3512 0.3597 0.107 Uiso 1 1 calc R . .
H41C H 0.3469 0.2634 0.3386 0.107 Uiso 1 1 calc R . .
C42 C 0.2145(3) 0.3700(4) 0.32719(16) 0.0574(16) Uani 1 1 d . . .
H42A H 0.1876 0.3838 0.3070 0.086 Uiso 1 1 calc R . .
H42B H 0.2271 0.4298 0.3384 0.086 Uiso 1 1 calc R . .
H42C H 0.1914 0.3307 0.3441 0.086 Uiso 1 1 calc R . .
C43 C 0.2527(3) 0.2334(3) 0.29589(16) 0.0538(15) Uani 1 1 d . . .
H43A H 0.2187 0.2002 0.3086 0.065 Uiso 1 1 calc R . .
H43B H 0.2892 0.1900 0.2950 0.065 Uiso 1 1 calc R . .
C44 C 0.2317(3) 0.2535(4) 0.25948(16) 0.0544(15) Uani 1 1 d . . .
H44A H 0.2172 0.1931 0.2488 0.065 Uiso 1 1 calc R . .
H44B H 0.1953 0.2970 0.2606 0.065 Uiso 1 1 calc R . .
C45 C 0.2492(4) 0.3248(5) 0.20301(16) 0.078(2) Uani 1 1 d . . .
H45A H 0.2810 0.3521 0.1874 0.117 Uiso 1 1 calc R . .
H45B H 0.2169 0.3726 0.2077 0.117 Uiso 1 1 calc R . .
H45C H 0.2302 0.2692 0.1917 0.117 Uiso 1 1 calc R . .
C46 C 0.3278(3) 0.2269(4) 0.22871(16) 0.0559(15) Uani 1 1 d . . .
H46A H 0.3090 0.1684 0.2193 0.084 Uiso 1 1 calc R . .
H46B H 0.3505 0.2122 0.2504 0.084 Uiso 1 1 calc R . .
H46C H 0.3567 0.2536 0.2114 0.084 Uiso 1 1 calc R . .
C47 C 0.3189(2) 0.1835(3) 0.04987(14) 0.0407(12) Uani 1 1 d . . .
H47 H 0.3546 0.1442 0.0534 0.049 Uiso 1 1 calc R . .
C48 C 0.3242(2) 0.2742(3) 0.03959(14) 0.0403(12) Uani 1 1 d . . .
H48 H 0.3641 0.3024 0.0359 0.048 Uiso 1 1 calc R . .
C49 C 0.2523(2) 0.0489(3) 0.05913(12) 0.0291(10) Uani 1 1 d . . .
C50 C 0.2497(2) -0.0091(3) 0.02906(15) 0.0375(10) Uani 1 1 d . . .
C51 C 0.2429(2) -0.1075(3) 0.03363(18) 0.0542(15) Uani 1 1 d . . .
H51 H 0.2408 -0.1479 0.0137 0.065 Uiso 1 1 calc R . .
C52 C 0.2393(3) -0.1461(4) 0.0667(2) 0.0640(19) Uani 1 1 d . . .
H52 H 0.2339 -0.2129 0.0693 0.077 Uiso 1 1 calc R . .
C53 C 0.2434(3) -0.0896(4) 0.09587(16) 0.0553(16) Uani 1 1 d . . .
H53 H 0.2414 -0.1179 0.1185 0.066 Uiso 1 1 calc R . .
C54 C 0.2506(2) 0.0086(4) 0.09296(13) 0.0389(12) Uani 1 1 d . . .
C55 C 0.2556(3) 0.0324(5) -0.00776(14) 0.0547(16) Uani 1 1 d D . .
H55 H 0.2566 0.1034 -0.0056 0.066 Uiso 1 1 calc R . .
C56 C 0.3154(4) 0.0013(6) -0.0257(2) 0.095(3) Uani 1 1 d D . .
H56A H 0.3514 0.0194 -0.0112 0.142 Uiso 1 1 calc R . .
H56B H 0.3186 0.0324 -0.0487 0.142 Uiso 1 1 calc R . .
H56C H 0.3150 -0.0680 -0.0288 0.142 Uiso 1 1 calc R . .
C57 C 0.1988(4) 0.0060(8) -0.0301(2) 0.128(3) Uani 1 1 d DU . .
H57A H 0.1950 -0.0635 -0.0313 0.192 Uiso 1 1 calc R . .
H57B H 0.2040 0.0317 -0.0538 0.192 Uiso 1 1 calc R . .
H57C H 0.1609 0.0328 -0.0194 0.192 Uiso 1 1 calc R . .
C58 C 0.2596(2) 0.0699(4) 0.12596(13) 0.0472(13) Uani 1 1 d . . .
H58 H 0.2382 0.1324 0.1220 0.057 Uiso 1 1 calc R . .
C59 C 0.2317(3) 0.0243(5) 0.15904(14) 0.0683(19) Uani 1 1 d . . .
H59A H 0.1878 0.0082 0.1548 0.103 Uiso 1 1 calc R . .
H59B H 0.2346 0.0692 0.1787 0.103 Uiso 1 1 calc R . .
H59C H 0.2551 -0.0338 0.1648 0.103 Uiso 1 1 calc R . .
C60 C 0.3287(3) 0.0894(6) 0.13266(16) 0.082(2) Uani 1 1 d . . .
H60A H 0.3507 0.0289 0.1361 0.123 Uiso 1 1 calc R . .
H60B H 0.3331 0.1290 0.1537 0.123 Uiso 1 1 calc R . .
H60C H 0.3466 0.1229 0.1124 0.123 Uiso 1 1 calc R . .
C61 C 0.2777(2) 0.4196(3) 0.02083(13) 0.0346(11) Uani 1 1 d . . .
C62 C 0.2663(2) 0.4979(3) 0.04263(14) 0.0413(12) Uani 1 1 d . . .
C63 C 0.2743(3) 0.5893(3) 0.02847(17) 0.0530(14) Uani 1 1 d . . .
H63 H 0.2660 0.6432 0.0428 0.064 Uiso 1 1 calc R . .
C64 C 0.2936(3) 0.6029(4) -0.00509(16) 0.0545(15) Uani 1 1 d . . .
H64 H 0.2985 0.6657 -0.0140 0.065 Uiso 1 1 calc R . .
C65 C 0.3060(3) 0.5260(4) -0.02618(16) 0.0592(16) Uani 1 1 d . . .
H65 H 0.3201 0.5361 -0.0496 0.071 Uiso 1 1 calc R . .
C66 C 0.2981(3) 0.4336(4) -0.01382(14) 0.0467(14) Uani 1 1 d . C .
C67 C 0.2475(3) 0.4828(4) 0.08058(17) 0.0636(18) Uani 1 1 d . . .
H67 H 0.2180 0.4276 0.0809 0.076 Uiso 1 1 calc R . .
C68 C 0.3030(4) 0.4552(5) 0.10306(18) 0.084(2) Uani 1 1 d . . .
H68A H 0.3238 0.3995 0.0928 0.126 Uiso 1 1 calc R . .
H68B H 0.2887 0.4397 0.1268 0.126 Uiso 1 1 calc R . .
H68C H 0.3326 0.5084 0.1041 0.126 Uiso 1 1 calc R . .
C69 C 0.2124(4) 0.5678(4) 0.0968(2) 0.088(3) Uani 1 1 d . . .
H69A H 0.1940 0.5485 0.1193 0.133 Uiso 1 1 calc R . .
H69B H 0.1792 0.5885 0.0808 0.133 Uiso 1 1 calc R . .
H69C H 0.2417 0.6204 0.1007 0.133 Uiso 1 1 calc R . .
C70 C 0.3131(4) 0.3503(5) -0.03800(16) 0.082(2) Uani 1 1 d D . .
H70 H 0.2940 0.2898 -0.0291 0.098 Uiso 1 1 calc R B 1
C71 C 0.2975(6) 0.3663(8) -0.0771(2) 0.057(4) Uani 0.560(15) 1 d PD C 1
H71A H 0.3238 0.4176 -0.0864 0.085 Uiso 0.560(15) 1 calc PR C 1
H71B H 0.2533 0.3840 -0.0794 0.085 Uiso 0.560(15) 1 calc PR C 1
H71C H 0.3054 0.3075 -0.0902 0.085 Uiso 0.560(15) 1 calc PR C 1
C71A C 0.2514(8) 0.3410(13) -0.0624(5) 0.089(7) Uiso 0.440(15) 1 d PD C 2
H71D H 0.2441 0.4013 -0.0747 0.134 Uiso 0.440(15) 1 calc PR C 2
H71E H 0.2151 0.3260 -0.0476 0.134 Uiso 0.440(15) 1 calc PR C 2
H71F H 0.2575 0.2899 -0.0796 0.134 Uiso 0.440(15) 1 calc PR C 2
C72 C 0.3868(6) 0.3402(11) -0.0423(4) 0.075(5) Uani 0.560(15) 1 d PD C 1
H72A H 0.3964 0.2814 -0.0550 0.113 Uiso 0.560(15) 1 calc PR C 1
H72B H 0.4063 0.3382 -0.0190 0.113 Uiso 0.560(15) 1 calc PR C 1
H72C H 0.4030 0.3949 -0.0554 0.113 Uiso 0.560(15) 1 calc PR C 1
C72A C 0.3757(13) 0.346(4) -0.0537(12) 0.24(3) Uiso 0.440(15) 1 d PD C 2
H72D H 0.4063 0.3733 -0.0373 0.353 Uiso 0.440(15) 1 calc PR C 2
H72E H 0.3761 0.3833 -0.0756 0.353 Uiso 0.440(15) 1 calc PR C 2
H72F H 0.3866 0.2800 -0.0588 0.353 Uiso 0.440(15) 1 calc PR C 2
C73 C 0.0293(2) 0.2604(3) 0.07285(13) 0.0363(11) Uani 1 1 d . . .
H73 H 0.0263 0.3304 0.0683 0.044 Uiso 1 1 calc R . .
C74 C -0.0837(3) 0.2029(5) 0.02459(17) 0.0656(18) Uani 1 1 d . . .
H74A H -0.0854 0.2666 0.0141 0.098 Uiso 1 1 calc R . .
H74B H -0.1260 0.1760 0.0255 0.098 Uiso 1 1 calc R . .
H74C H -0.0568 0.1617 0.0103 0.098 Uiso 1 1 calc R . .
C75 C -0.0568(3) 0.0876(4) 0.08809(19) 0.0698(19) Uani 1 1 d . . .
H75A H -0.0271 0.0462 0.0758 0.105 Uiso 1 1 calc R . .
H75B H -0.0994 0.0631 0.0848 0.105 Uiso 1 1 calc R . .
H75C H -0.0468 0.0885 0.1132 0.105 Uiso 1 1 calc R . .
C76 C -0.1081(3) 0.2881(5) 0.09447(19) 0.0693(19) Uani 1 1 d . . .
H76A H -0.0939 0.2956 0.1188 0.104 Uiso 1 1 calc R . .
H76B H -0.1495 0.2581 0.0943 0.104 Uiso 1 1 calc R . .
H76C H -0.1106 0.3507 0.0832 0.104 Uiso 1 1 calc R . .
C77 C 0.0103(3) 0.2595(4) 0.15483(15) 0.0513(14) Uani 1 1 d . . .
H77A H -0.0222 0.2104 0.1534 0.077 Uiso 1 1 calc R . .
H77B H -0.0091 0.3227 0.1540 0.077 Uiso 1 1 calc R . .
H77C H 0.0334 0.2524 0.1769 0.077 Uiso 1 1 calc R . .
C78 C 0.1304(3) 0.3326(4) 0.12559(14) 0.0517(14) Uani 1 1 d . . .
H78A H 0.1377 0.3370 0.1510 0.077 Uiso 1 1 calc R . .
H78B H 0.1188 0.3954 0.1164 0.077 Uiso 1 1 calc R . .
H78C H 0.1687 0.3107 0.1140 0.077 Uiso 1 1 calc R . .
C79 C 0.1001(2) 0.1239(4) 0.12130(14) 0.0471(13) Uani 1 1 d . . .
H79A H 0.0671 0.0761 0.1183 0.071 Uiso 1 1 calc R . .
H79B H 0.1190 0.1171 0.1446 0.071 Uiso 1 1 calc R . .
H79C H 0.1323 0.1147 0.1033 0.071 Uiso 1 1 calc R . .
C80 C 0.0619(3) 0.2896(4) -0.00971(13) 0.0436(13) Uani 1 1 d . . .
H80 H 0.1057 0.2939 -0.0188 0.052 Uiso 1 1 calc R A 1
C81 C 0.1092(5) 0.4748(9) 0.0336(4) 0.041(3) Uani 0.50 1 d PD A 1
H81A H 0.1520 0.4726 0.0244 0.062 Uiso 0.50 1 calc PR A 1
H81B H 0.1067 0.4366 0.0551 0.062 Uiso 0.50 1 calc PR A 1
H81C H 0.0979 0.5410 0.0389 0.062 Uiso 0.50 1 calc PR A 1
C81A C 0.0799(6) 0.4744(9) 0.0312(3) 0.044(3) Uani 0.50 1 d PDU A 2
H81D H 0.0399 0.4762 0.0437 0.066 Uiso 0.50 1 calc PR A 2
H81E H 0.0952 0.5396 0.0276 0.066 Uiso 0.50 1 calc PR A 2
H81F H 0.1105 0.4385 0.0451 0.066 Uiso 0.50 1 calc PR A 2
C82 C -0.0287(4) 0.4530(7) 0.0155(3) 0.053(3) Uani 0.50 1 d PD A 1
H82A H -0.0371 0.5212 0.0125 0.079 Uiso 0.50 1 calc PR A 1
H82B H -0.0325 0.4362 0.0404 0.079 Uiso 0.50 1 calc PR A 1
H82C H -0.0589 0.4160 0.0018 0.079 Uiso 0.50 1 calc PR A 1
C82A C -0.0021(5) 0.4748(8) -0.0316(3) 0.058(3) Uani 0.50 1 d PDU A 2
H82D H -0.0099 0.4490 -0.0551 0.087 Uiso 0.50 1 calc PR A 2
H82E H 0.0052 0.5436 -0.0333 0.087 Uiso 0.50 1 calc PR A 2
H82F H -0.0384 0.4627 -0.0166 0.087 Uiso 0.50 1 calc PR A 2
C83 C 0.0667(7) 0.4961(8) -0.0413(3) 0.064(4) Uani 0.50 1 d PD A 1
H83A H 0.0366 0.4762 -0.0593 0.096 Uiso 0.50 1 calc PR A 1
H83B H 0.1093 0.4850 -0.0498 0.096 Uiso 0.50 1 calc PR A 1
H83C H 0.0610 0.5640 -0.0363 0.096 Uiso 0.50 1 calc PR A 1
C83A C 0.1390(5) 0.4531(8) -0.0382(3) 0.052(3) Uani 0.50 1 d PD A 2
H83D H 0.1766 0.4228 -0.0285 0.078 Uiso 0.50 1 calc PR A 2
H83E H 0.1435 0.5225 -0.0370 0.078 Uiso 0.50 1 calc PR A 2
H83F H 0.1338 0.4336 -0.0628 0.078 Uiso 0.50 1 calc PR A 2
C84 C 0.0830(7) 0.2615(10) -0.0870(3) 0.061(3) Uani 0.50 1 d PD A 1
H84A H 0.0896 0.3299 -0.0905 0.092 Uiso 0.50 1 calc PR A 1
H84B H 0.0632 0.2342 -0.1079 0.092 Uiso 0.50 1 calc PR A 1
H84C H 0.1234 0.2303 -0.0829 0.092 Uiso 0.50 1 calc PR A 1
C84A C 0.0363(7) 0.2787(9) -0.0935(3) 0.068(4) Uani 0.50 1 d PD A 2
H84D H 0.0638 0.3304 -0.1014 0.102 Uiso 0.50 1 calc PR A 2
H84E H -0.0049 0.3047 -0.0875 0.102 Uiso 0.50 1 calc PR A 2
H84F H 0.0319 0.2316 -0.1123 0.102 Uiso 0.50 1 calc PR A 2
C85 C 0.0194(14) 0.1094(11) -0.0447(6) 0.059(6) Uani 0.50 1 d PD A 1
H85A H 0.0578 0.0795 -0.0360 0.089 Uiso 0.50 1 calc PR A 1
H85B H 0.0092 0.0838 -0.0679 0.089 Uiso 0.50 1 calc PR A 1
H85C H -0.0150 0.0957 -0.0284 0.089 Uiso 0.50 1 calc PR A 1
C85A C 0.1578(5) 0.2051(8) -0.0609(3) 0.052(3) Uani 0.50 1 d PD A 2
H85D H 0.1773 0.1775 -0.0399 0.078 Uiso 0.50 1 calc PR A 2
H85E H 0.1765 0.2675 -0.0658 0.078 Uiso 0.50 1 calc PR A 2
H85F H 0.1646 0.1628 -0.0810 0.078 Uiso 0.50 1 calc PR A 2
C86 C -0.0472(5) 0.2958(9) -0.0595(3) 0.061(3) Uani 0.50 1 d PD A 1
H86A H -0.0763 0.2873 -0.0398 0.092 Uiso 0.50 1 calc PR A 1
H86B H -0.0640 0.2638 -0.0804 0.092 Uiso 0.50 1 calc PR A 1
H86C H -0.0421 0.3639 -0.0644 0.092 Uiso 0.50 1 calc PR A 1
C86A C 0.0352(12) 0.0978(10) -0.0537(5) 0.048(6) Uani 0.50 1 d PD A 2
H86D H 0.0526 0.0607 -0.0732 0.073 Uiso 0.50 1 calc PR A 2
H86E H -0.0102 0.1038 -0.0567 0.073 Uiso 0.50 1 calc PR A 2
H86F H 0.0441 0.0654 -0.0314 0.073 Uiso 0.50 1 calc PR A 2
C87 C 0.0959(4) -0.2337(6) 0.1164(3) 0.109(3) Uani 1 1 d U . .
H87A H 0.1176 -0.1943 0.1338 0.164 Uiso 1 1 calc R . .
H87B H 0.1256 -0.2537 0.0982 0.164 Uiso 1 1 calc R . .
H87C H 0.0784 -0.2901 0.1279 0.164 Uiso 1 1 calc R . .
C88 C 0.0085(4) -0.1453(6) 0.1295(2) 0.110(3) Uani 1 1 d U . .
H88A H -0.0120 -0.1990 0.1413 0.164 Uiso 1 1 calc R . .
H88B H -0.0233 -0.1020 0.1201 0.164 Uiso 1 1 calc R . .
H88C H 0.0347 -0.1111 0.1465 0.164 Uiso 1 1 calc R . .
C89 C 0.0041(5) -0.2340(6) 0.0794(2) 0.107(3) Uani 1 1 d U . .
H89A H -0.0021 -0.2963 0.0911 0.128 Uiso 1 1 calc R . .
H89B H -0.0365 -0.2001 0.0806 0.128 Uiso 1 1 calc R . .
C90 C 0.0151(3) -0.2531(4) 0.04461(16) 0.0624(16) Uani 1 1 d . . .
H90A H -0.0246 -0.2770 0.0345 0.075 Uiso 1 1 calc R . .
H90B H 0.0454 -0.3063 0.0436 0.075 Uiso 1 1 calc R . .
C91 C 0.0760(4) -0.2206(6) -0.0055(2) 0.111(3) Uani 1 1 d U . .
H91A H 0.1124 -0.2513 0.0054 0.166 Uiso 1 1 calc R . .
H91B H 0.0902 -0.1713 -0.0219 0.166 Uiso 1 1 calc R . .
H91C H 0.0514 -0.2683 -0.0182 0.166 Uiso 1 1 calc R . .
C92 C -0.0146(4) -0.1261(6) 0.0065(2) 0.098(3) Uani 1 1 d U . .
H92A H 0.0006 -0.0792 -0.0105 0.147 Uiso 1 1 calc R . .
H92B H -0.0371 -0.0934 0.0254 0.147 Uiso 1 1 calc R . .
H92C H -0.0430 -0.1709 -0.0052 0.147 Uiso 1 1 calc R . .

loop_
_atom_site_aniso_label
_atom_site_aniso_U_11
_atom_site_aniso_U_22
_atom_site_aniso_U_33
_atom_site_aniso_U_23
_atom_site_aniso_U_13
_atom_site_aniso_U_12
Ge1 0.0318(3) 0.0230(2) 0.0283(2) -0.0014(2) 0.0004(2) -0.00030(19)
Ge2 0.0300(2) 0.0243(2) 0.0376(3) 0.0051(2) -0.0055(2) -0.00251(18)
Ga1 0.0293(2) 0.0236(2) 0.0298(2) 0.0003(2) -0.0005(2) 0.0021(2)
Ga2 0.0273(2) 0.0223(2) 0.0443(3) -0.0027(2) -0.0039(2) 0.0011(2)
K1 0.0379(6) 0.0267(5) 0.0457(6) -0.0005(5) 0.0011(5) -0.0005(4)
K2 0.0382(6) 0.0313(5) 0.0498(6) 0.0011(5) 0.0000(5) -0.0025(5)
Si1 0.0327(7) 0.0329(7) 0.0304(7) 0.0014(5) -0.0017(6) 0.0033(6)
Si2 0.0296(7) 0.0320(7) 0.0443(8) 0.0002(6) 0.0008(6) -0.0026(6)
Si3 0.0605(10) 0.0388(8) 0.0329(8) -0.0041(6) 0.0095(7) -0.0068(7)
Si4 0.0454(8) 0.0283(7) 0.0433(8) -0.0060(6) 0.0052(7) 0.0000(6)
Si5 0.0261(8) 0.0442(8) 0.0722(11) 0.0144(8) 0.0017(7) -0.0002(6)
Si6 0.0323(7) 0.0405(8) 0.0411(8) 0.0039(6) 0.0080(6) 0.0028(6)
Si7 0.046(3) 0.025(2) 0.047(3) 0.006(2) -0.014(2) 0.0003(19)
Si7A 0.044(3) 0.032(2) 0.045(3) 0.005(2) -0.008(2) 0.0036(19)
Si8 0.048(2) 0.0464(18) 0.0352(17) 0.0020(13) -0.0072(15) -0.0078(16)
Si8A 0.058(2) 0.0352(16) 0.0299(15) 0.0021(12) -0.0080(15) -0.0051(16)
N1 0.030(2) 0.0248(19) 0.036(2) 0.0030(16) -0.0003(17) 0.0006(16)
N2 0.036(2) 0.0216(17) 0.038(2) -0.0022(17) 0.0018(17) 0.0036(15)
N3 0.056(3) 0.042(2) 0.038(2) -0.003(2) 0.002(2) -0.001(2)
N4 0.048(3) 0.048(3) 0.036(2) -0.009(2) -0.003(2) -0.011(2)
N5 0.033(2) 0.0220(17) 0.041(2) -0.0025(16) -0.0022(18) -0.0016(16)
N6 0.034(2) 0.0256(17) 0.048(3) 0.0032(18) -0.0117(19) -0.0007(15)
N7 0.045(3) 0.039(2) 0.040(2) 0.0038(19) -0.004(2) -0.004(2)
N8 0.057(3) 0.055(3) 0.045(3) -0.006(2) 0.012(2) -0.021(2)
C1 0.030(3) 0.025(2) 0.051(3) -0.002(2) 0.004(2) 0.0038(19)
C2 0.035(3) 0.026(2) 0.050(3) -0.003(2) 0.005(2) -0.0010(19)
C3 0.031(2) 0.023(2) 0.039(3) 0.0042(19) 0.002(2) 0.0004(18)
C4 0.034(3) 0.026(2) 0.032(3) 0.0027(18) -0.0057(19) 0.0032(19)
C5 0.038(3) 0.030(2) 0.043(3) 0.004(2) 0.003(2) 0.002(2)
C6 0.040(3) 0.026(2) 0.051(3) 0.010(2) 0.000(2) 0.004(2)
C7 0.032(3) 0.024(2) 0.044(3) -0.006(2) 0.001(2) 0.0053(19)
C8 0.029(2) 0.022(2) 0.041(3) -0.0009(19) 0.003(2) 0.0049(19)
C9 0.051(3) 0.037(3) 0.033(3) 0.005(2) -0.005(2) 0.000(2)
C10 0.078(4) 0.051(3) 0.029(3) 0.000(2) 0.004(3) 0.008(3)
C11 0.062(4) 0.050(3) 0.058(4) -0.002(3) -0.023(3) -0.001(3)
C12 0.036(3) 0.028(2) 0.038(3) 0.002(2) 0.000(2) 0.008(2)
C13 0.052(3) 0.046(3) 0.041(3) -0.007(2) -0.003(2) 0.012(3)
C14 0.051(3) 0.059(3) 0.038(3) 0.008(3) 0.006(2) 0.010(3)
C15 0.031(2) 0.021(2) 0.041(2) -0.002(2) 0.005(2) 0.0000(18)
C16 0.059(3) 0.021(2) 0.038(3) -0.001(2) -0.003(2) 0.003(2)
C17 0.069(4) 0.035(3) 0.033(3) -0.005(2) -0.001(3) 0.003(3)
C18 0.058(3) 0.028(2) 0.049(3) -0.006(2) 0.002(3) -0.002(2)
C19 0.044(3) 0.026(2) 0.048(3) 0.000(2) 0.011(2) -0.006(2)
C20 0.035(2) 0.031(2) 0.033(3) -0.0017(19) 0.007(2) -0.006(2)
C21 0.106(5) 0.033(3) 0.040(3) -0.003(2) -0.015(3) 0.002(3)
C22 0.131(6) 0.141(6) 0.104(5) 0.046(5) 0.016(5) 0.056(5)
C23 0.083(5) 0.075(4) 0.060(4) 0.028(3) 0.005(4) -0.008(4)
C24 0.062(4) 0.029(3) 0.037(3) 0.001(2) 0.006(3) -0.010(2)
C25 0.076(4) 0.058(4) 0.048(3) -0.008(3) 0.023(3) 0.005(3)
C26 0.075(4) 0.053(3) 0.043(3) 0.013(3) 0.005(3) -0.002(3)
C27 0.025(2) 0.023(2) 0.039(3) 0.0001(19) -0.001(2) 0.0015(18)
C28 0.041(3) 0.058(3) 0.039(3) 0.014(2) 0.002(2) -0.004(3)
C29 0.049(3) 0.044(3) 0.037(3) -0.006(2) -0.004(2) 0.009(2)
C30 0.046(3) 0.050(3) 0.038(3) 0.000(2) -0.006(2) 0.002(3)
C31 0.038(3) 0.033(3) 0.074(4) 0.003(3) -0.014(3) -0.010(2)
C32 0.038(3) 0.046(3) 0.072(4) 0.002(3) -0.002(3) 0.000(2)
C33 0.046(3) 0.074(4) 0.054(4) -0.001(3) 0.012(3) -0.014(3)
C34 0.038(3) 0.031(2) 0.038(3) -0.008(2) 0.002(2) -0.007(2)
C35 0.049(3) 0.029(2) 0.059(4) -0.001(2) 0.003(3) 0.002(2)
C36 0.091(5) 0.040(3) 0.063(4) -0.016(3) 0.001(3) -0.006(3)
C37 0.056(4) 0.043(3) 0.063(4) -0.006(3) 0.012(3) 0.004(3)
C38 0.080(4) 0.046(3) 0.042(3) 0.006(3) 0.010(3) -0.015(3)
C39 0.073(4) 0.069(4) 0.052(4) -0.012(3) 0.023(3) -0.005(3)
C40 0.089(5) 0.060(4) 0.036(3) 0.003(3) 0.000(3) -0.009(3)
C41 0.073(5) 0.096(5) 0.043(4) 0.017(3) -0.004(3) -0.002(4)
C42 0.080(4) 0.039(3) 0.054(4) -0.008(3) 0.004(3) 0.001(3)
C43 0.072(4) 0.035(3) 0.055(3) 0.000(3) 0.018(3) -0.006(3)
C44 0.061(4) 0.041(3) 0.061(4) -0.021(3) 0.009(3) -0.015(3)
C45 0.114(6) 0.065(4) 0.054(4) -0.004(3) -0.038(4) 0.005(4)
C46 0.049(3) 0.066(4) 0.052(4) -0.017(3) -0.001(3) -0.004(3)
C47 0.025(2) 0.034(2) 0.064(3) -0.002(2) -0.005(2) 0.001(2)
C48 0.023(2) 0.039(3) 0.059(3) 0.005(2) -0.007(2) -0.0010(19)
C49 0.024(2) 0.027(2) 0.036(3) 0.004(2) 0.000(2) 0.0027(18)
C50 0.033(2) 0.033(2) 0.047(3) -0.011(3) 0.007(2) 0.000(2)
C51 0.044(3) 0.034(3) 0.085(5) -0.026(3) 0.019(3) -0.001(2)
C52 0.062(4) 0.020(3) 0.110(6) 0.008(3) 0.033(4) 0.003(3)
C53 0.050(3) 0.046(3) 0.070(4) 0.026(3) 0.017(3) 0.018(3)
C54 0.031(3) 0.042(3) 0.043(3) 0.009(2) 0.004(2) 0.009(2)
C55 0.059(4) 0.066(4) 0.039(3) -0.009(3) -0.002(3) -0.004(3)
C56 0.095(6) 0.107(6) 0.082(5) 0.002(5) 0.050(5) 0.008(5)
C57 0.120(6) 0.185(7) 0.080(5) -0.001(5) -0.009(4) -0.031(5)
C58 0.035(3) 0.070(4) 0.036(3) -0.001(3) -0.005(2) 0.013(3)
C59 0.057(4) 0.110(5) 0.038(3) 0.018(3) 0.002(3) 0.024(4)
C60 0.047(4) 0.157(7) 0.042(3) -0.020(4) -0.001(3) 0.003(4)
C61 0.033(3) 0.023(2) 0.048(3) 0.005(2) -0.014(2) -0.0069(19)
C62 0.042(3) 0.027(2) 0.055(3) 0.000(2) 0.005(3) -0.009(2)
C63 0.060(3) 0.025(2) 0.074(4) -0.005(3) -0.001(3) -0.007(2)
C64 0.060(4) 0.040(3) 0.064(4) 0.013(3) -0.018(3) -0.012(3)
C65 0.078(4) 0.054(4) 0.046(3) 0.018(3) -0.020(3) -0.008(3)
C66 0.063(4) 0.040(3) 0.037(3) 0.000(2) -0.021(3) -0.003(3)
C67 0.088(5) 0.034(3) 0.069(4) -0.005(3) 0.038(4) -0.010(3)
C68 0.138(7) 0.062(4) 0.052(4) 0.015(3) 0.009(4) -0.001(5)
C69 0.118(6) 0.051(4) 0.096(6) -0.033(4) 0.053(5) -0.009(4)
C70 0.136(7) 0.058(4) 0.051(4) -0.014(3) -0.035(4) 0.011(4)
C71 0.074(9) 0.058(7) 0.038(6) -0.007(5) -0.003(5) 0.006(6)
C72 0.114(12) 0.074(9) 0.038(7) -0.008(6) 0.026(7) 0.040(8)
C73 0.028(3) 0.029(2) 0.051(3) 0.004(2) 0.008(2) 0.003(2)
C74 0.036(3) 0.077(4) 0.084(5) 0.007(4) 0.003(3) -0.012(3)
C75 0.047(4) 0.054(4) 0.108(6) 0.014(4) 0.010(4) -0.010(3)
C76 0.029(3) 0.082(5) 0.097(5) 0.011(4) 0.005(3) 0.013(3)
C77 0.045(3) 0.058(3) 0.050(3) 0.000(3) 0.011(3) 0.005(3)
C78 0.052(3) 0.065(4) 0.038(3) -0.003(3) 0.004(3) -0.004(3)
C79 0.039(3) 0.057(3) 0.045(3) 0.010(3) 0.004(2) 0.003(3)
C80 0.051(3) 0.044(3) 0.036(3) 0.009(2) 0.010(2) 0.009(2)
C81 0.040(7) 0.025(5) 0.058(7) -0.004(5) -0.024(7) 0.002(6)
C81A 0.049(6) 0.028(5) 0.055(6) 0.006(4) -0.006(5) 0.000(5)
C82 0.043(6) 0.034(5) 0.082(8) 0.017(5) -0.013(6) 0.004(5)
C82A 0.060(5) 0.046(5) 0.069(6) 0.003(5) -0.009(5) 0.010(4)
C83 0.096(10) 0.035(6) 0.062(8) 0.011(6) -0.002(7) -0.003(6)
C83A 0.058(7) 0.044(6) 0.055(7) 0.007(5) 0.001(6) -0.016(5)
C84 0.081(10) 0.069(8) 0.034(6) 0.000(6) -0.009(7) -0.018(8)
C84A 0.082(10) 0.066(8) 0.056(8) 0.012(6) -0.030(8) -0.004(8)
C85 0.069(12) 0.075(11) 0.033(13) -0.030(7) 0.010(8) -0.014(8)
C85A 0.072(8) 0.047(6) 0.037(6) -0.007(5) 0.007(6) -0.006(6)
C86 0.064(8) 0.070(8) 0.050(7) 0.008(6) -0.024(6) 0.002(6)
C86A 0.095(19) 0.031(7) 0.019(10) -0.003(6) -0.014(9) -0.022(8)
C87 0.080(5) 0.110(5) 0.138(6) 0.055(5) -0.007(4) 0.014(4)
C88 0.125(5) 0.083(4) 0.120(5) 0.023(4) 0.052(5) 0.006(4)
C89 0.138(6) 0.103(5) 0.079(5) 0.011(4) -0.006(4) -0.056(4)
C90 0.090(5) 0.049(3) 0.048(3) -0.004(3) -0.002(3) -0.024(3)
C91 0.115(5) 0.112(5) 0.104(5) -0.034(4) 0.031(4) -0.034(4)
C92 0.099(5) 0.087(4) 0.107(5) 0.023(4) -0.011(4) -0.013(4)

loop_
_atom_type_symbol
_atom_type_description
_atom_type_scat_dispersion_real
_atom_type_scat_dispersion_imag
_atom_type_scat_source
C C 0.0033 0.0016 'International Tables Vol C Tables 4.2.6.8 and 6.1.1.4'
H H 0.0000 0.0000 'International Tables Vol C Tables 4.2.6.8 and 6.1.1.4'
N N 0.0061 0.0033 'International Tables Vol C Tables 4.2.6.8 and 6.1.1.4'
Si Si 0.0817 0.0704 'International Tables Vol C Tables 4.2.6.8 and 6.1.1.4'
K K 0.2009 0.2494 'International Tables Vol C Tables 4.2.6.8 and 6.1.1.4'
Ga Ga 0.2307 1.6083 'International Tables Vol C Tables 4.2.6.8 and 6.1.1.4'
Ge Ge 0.1547 1.8001 'International Tables Vol C Tables 4.2.6.8 and 6.1.1.4'

loop_
_geom_angle_atom_site_label_1
_geom_angle_atom_site_label_2
_geom_angle_atom_site_label_3
_geom_angle
C27 Ge1 C34 105.81(18)
C27 Ge1 Ga1 106.13(12)
C34 Ge1 Ga1 97.15(14)
C27 Ge1 K1 106.21(12)
C34 Ge1 K1 143.45(14)
Ga1 Ge1 K1 90.47(2)
C80 Ge2 C73 102.13(19)
C80 Ge2 Ga2 101.11(16)
C73 Ge2 Ga2 108.70(14)
C80 Ge2 K2 142.98(15)
C73 Ge2 K2 105.18(13)
Ga2 Ge2 K2 93.33(3)
N2 Ga1 N1 85.59(15)
N2 Ga1 Ge1 148.55(11)
N1 Ga1 Ge1 123.60(11)
N6 Ga2 N5 84.90(15)
N6 Ga2 Ge2 151.61(11)
N5 Ga2 Ge2 120.25(11)
N3 K1 N4 63.81(12)
N3 K1 C7 112.15(12)
N4 K1 C7 85.08(12)
N3 K1 C6 92.97(13)
N4 K1 C6 90.22(13)
C7 K1 C6 24.94(12)
N3 K1 C8 136.62(12)
N4 K1 C8 102.15(12)
C7 K1 C8 25.19(11)
C6 K1 C8 44.36(11)
N3 K1 C5 94.59(13)
N4 K1 C5 113.17(12)
C7 K1 C5 43.59(12)
C6 K1 C5 24.82(12)
C8 K1 C5 51.21(12)
N3 K1 C3 138.10(12)
N4 K1 C3 126.85(12)
C7 K1 C3 43.84(11)
C6 K1 C3 51.19(11)
C8 K1 C3 25.01(11)
C5 K1 C3 43.60(11)
N3 K1 C4 115.14(12)
N4 K1 C4 133.24(12)
C7 K1 C4 50.50(12)
C6 K1 C4 43.55(12)
C8 K1 C4 43.60(12)
C5 K1 C4 24.64(11)
C3 K1 C4 24.50(11)
N3 K1 Ge1 117.80(9)
N4 K1 Ge1 140.57(10)
C7 K1 Ge1 123.25(9)
C6 K1 Ge1 127.43(9)
C8 K1 Ge1 99.05(8)
C5 K1 Ge1 106.05(9)
C3 K1 Ge1 80.27(8)
C4 K1 Ge1 83.98(8)
N8 K2 N7 64.05(12)
N8 K2 C51 97.19(14)
N7 K2 C51 109.77(14)
N8 K2 C52 100.29(16)
N7 K2 C52 89.03(14)
C51 K2 C52 24.60(15)
N8 K2 C50 114.87(13)
N7 K2 C50 132.55(13)
C51 K2 C50 25.07(11)
C52 K2 C50 43.53(13)
N8 K2 C49 139.08(13)
N7 K2 C49 129.55(12)
C51 K2 C49 43.26(12)
C52 K2 C49 49.73(12)
C50 K2 C49 24.63(11)
N8 K2 C53 120.68(15)
N7 K2 C53 88.09(13)
C51 K2 C53 42.52(16)
C52 K2 C53 23.81(15)
C50 K2 C53 49.81(14)
C49 K2 C53 42.06(12)
N8 K2 C54 142.38(14)
N7 K2 C54 106.44(12)
C51 K2 C54 49.67(13)
C52 K2 C54 42.09(14)
C50 K2 C54 42.85(13)
C49 K2 C54 23.97(11)
C53 K2 C54 23.62(12)
N8 K2 Ge2 118.47(11)
N7 K2 Ge2 138.51(9)
C51 K2 Ge2 110.75(10)
C52 K2 Ge2 127.30(10)
C50 K2 Ge2 86.25(8)
C49 K2 Ge2 78.12(8)
C53 K2 Ge2 116.66(10)
C54 K2 Ge2 93.09(8)
C27 Si1 C28 111.9(2)
C27 Si1 C30 114.5(2)
C28 Si1 C30 104.4(2)
C27 Si1 C29 112.2(2)
C28 Si1 C29 109.1(3)
C30 Si1 C29 104.0(2)
C27 Si2 C31 111.3(2)
C27 Si2 C33 113.9(2)
C31 Si2 C33 105.4(3)
C27 Si2 C32 111.7(2)
C31 Si2 C32 109.4(2)
C33 Si2 C32 104.8(3)
C40 Si3 C39 105.7(3)
C40 Si3 C34 108.8(3)
C39 Si3 C34 115.9(3)
C40 Si3 C38 104.6(3)
C39 Si3 C38 106.0(3)
C34 Si3 C38 114.8(2)
C35 Si4 C37 106.7(3)
C35 Si4 C34 112.1(2)
C37 Si4 C34 116.1(2)
C35 Si4 C36 105.2(3)
C37 Si4 C36 106.0(3)
C34 Si4 C36 110.0(3)
C74 Si5 C73 115.0(2)
C74 Si5 C76 105.1(3)
C73 Si5 C76 110.9(3)
C74 Si5 C75 105.1(3)
C73 Si5 C75 112.1(3)
C76 Si5 C75 108.1(3)
C73 Si6 C79 110.3(2)
C73 Si6 C78 113.4(2)
C79 Si6 C78 106.7(3)
C73 Si6 C77 114.8(2)
C79 Si6 C77 105.8(3)
C78 Si6 C77 105.3(3)
C83 Si7 C81 106.2(7)
C83 Si7 C82 107.2(6)
C81 Si7 C82 107.1(6)
C83 Si7 C80 110.4(5)
C81 Si7 C80 115.4(5)
C82 Si7 C80 110.2(5)
C80 Si7A C81A 113.9(6)
C80 Si7A C83A 112.1(5)
C81A Si7A C83A 104.1(6)
C80 Si7A C82A 113.1(5)
C81A Si7A C82A 104.7(6)
C83A Si7A C82A 108.3(6)
C80 Si8 C84 112.7(5)
C80 Si8 C85 112.1(9)
C84 Si8 C85 105.7(7)
C80 Si8 C86 112.6(5)
C84 Si8 C86 106.4(6)
C85 Si8 C86 106.9(11)
C86A Si8A C85A 107.9(8)
C86A Si8A C84A 103.0(9)
C85A Si8A C84A 108.2(6)
C86A Si8A C80 115.1(6)
C85A Si8A C80 107.1(4)
C84A Si8A C80 115.2(5)
C1 N1 C3 117.4(4)
C1 N1 Ga1 109.9(3)
C3 N1 Ga1 127.1(3)
C2 N2 C15 117.4(4)
C2 N2 Ga1 110.1(3)
C15 N2 Ga1 132.3(3)
C43 N3 C42 110.8(5)
C43 N3 C41 110.5(5)
C42 N3 C41 108.8(5)
C43 N3 K1 114.4(3)
C42 N3 K1 104.5(3)
C41 N3 K1 107.6(4)
C46 N4 C44 110.1(4)
C46 N4 C45 108.9(5)
C44 N4 C45 109.9(5)
C46 N4 K1 106.8(3)
C44 N4 K1 106.0(3)
C45 N4 K1 115.0(3)
C47 N5 C49 116.3(4)
C47 N5 Ga2 110.1(3)
C49 N5 Ga2 131.4(3)
C48 N6 C61 115.9(4)
C48 N6 Ga2 110.6(3)
C61 N6 Ga2 133.2(3)
C87 N7 C89 115.9(6)
C87 N7 C88 106.8(6)
C89 N7 C88 103.6(6)
C87 N7 K2 106.7(4)
C89 N7 K2 107.9(4)
C88 N7 K2 116.4(4)
C91 N8 C92 112.1(6)
C91 N8 C90 109.0(5)
C92 N8 C90 109.3(5)
C91 N8 K2 109.9(4)
C92 N8 K2 103.5(4)
C90 N8 K2 113.0(3)
C2 C1 N1 117.2(4)
C1 C2 N2 117.3(4)
C4 C3 C8 120.6(4)
C4 C3 N1 118.3(4)
C8 C3 N1 121.1(4)
C4 C3 K1 80.2(3)
C8 C3 K1 76.5(3)
N1 C3 K1 114.0(3)
C3 C4 C5 119.4(4)
C3 C4 C9 122.9(4)
C5 C4 C9 117.7(4)
C3 C4 K1 75.3(3)
C5 C4 K1 75.1(3)
C9 C4 K1 122.6(3)
C6 C5 C4 119.7(4)
C6 C5 K1 74.0(3)
C4 C5 K1 80.3(3)
C7 C6 C5 120.4(4)
C7 C6 K1 77.6(3)
C5 C6 K1 81.2(3)
C6 C7 C8 121.9(4)
C6 C7 K1 77.5(3)
C8 C7 K1 80.1(3)
C7 C8 C3 117.8(4)
C7 C8 C12 120.1(4)
C3 C8 C12 122.0(4)
C7 C8 K1 74.7(3)
C3 C8 K1 78.5(3)
C12 C8 K1 118.9(3)
C4 C9 C11 111.8(4)
C4 C9 C10 111.5(4)
C11 C9 C10 111.5(4)
C8 C12 C13 113.5(4)
C8 C12 C14 111.0(4)
C13 C12 C14 108.8(4)
C20 C15 C16 119.9(4)
C20 C15 N2 120.3(4)
C16 C15 N2 119.8(4)
C17 C16 C15 118.9(4)
C17 C16 C21 119.7(4)
C15 C16 C21 121.3(4)
C18 C17 C16 121.1(5)
C19 C18 C17 119.1(4)
C20 C19 C18 122.1(5)
C19 C20 C15 118.9(4)
C19 C20 C24 120.2(4)
C15 C20 C24 120.8(4)
C22 C21 C23 110.3(6)
C22 C21 C16 110.9(6)
C23 C21 C16 114.4(5)
C20 C24 C26 112.8(4)
C20 C24 C25 110.5(4)
C26 C24 C25 110.6(4)
Si1 C27 Si2 114.0(2)
Si1 C27 Ge1 113.5(2)
Si2 C27 Ge1 107.0(2)
Si4 C34 Si3 116.5(2)
Si4 C34 Ge1 119.0(2)
Si3 C34 Ge1 114.6(2)
N3 C43 C44 113.4(4)
N4 C44 C43 115.8(5)
C48 C47 N5 116.6(4)
C47 C48 N6 117.7(4)
C50 C49 C54 120.7(4)
C50 C49 N5 119.4(4)
C54 C49 N5 119.9(4)
C50 C49 K2 74.3(3)
C54 C49 K2 81.9(3)
N5 C49 K2 116.2(3)
C51 C50 C49 118.3(5)
C51 C50 C55 120.1(5)
C49 C50 C55 121.6(4)
C51 C50 K2 75.2(3)
C49 C50 K2 81.0(3)
C55 C50 K2 114.8(3)
C52 C51 C50 120.6(5)
C52 C51 K2 79.7(3)
C50 C51 K2 79.7(3)
C53 C52 C51 120.9(5)
C53 C52 K2 83.1(3)
C51 C52 K2 75.7(3)
C52 C53 C54 121.1(5)
C52 C53 K2 73.1(4)
C54 C53 K2 80.9(3)
C53 C54 C49 118.3(5)
C53 C54 C58 120.3(5)
C49 C54 C58 121.3(4)
C53 C54 K2 75.5(3)
C49 C54 K2 74.2(3)
C58 C54 K2 123.2(3)
C56 C55 C50 112.0(5)
C56 C55 C57 110.5(6)
C50 C55 C57 110.7(5)
C60 C58 C59 108.3(5)
C60 C58 C54 111.1(4)
C59 C58 C54 112.9(5)
C62 C61 C66 120.1(4)
C62 C61 N6 119.4(4)
C66 C61 N6 120.5(4)
C61 C62 C63 118.0(5)
C61 C62 C67 120.2(4)
C63 C62 C67 121.8(5)
C64 C63 C62 121.9(5)
C63 C64 C65 120.0(5)
C64 C65 C66 120.8(6)
C65 C66 C61 119.2(5)
C65 C66 C70 119.1(5)
C61 C66 C70 121.7(5)
C68 C67 C62 111.5(5)
C68 C67 C69 110.7(6)
C62 C67 C69 113.9(5)
C72A C70 C66 118(2)
C72A C70 C71 79.0(19)
C66 C70 C71 115.2(6)
C72A C70 C72 18(2)
C66 C70 C72 109.8(7)
C71 C70 C72 97.4(9)
C72A C70 C71A 120(2)
C66 C70 C71A 103.8(8)
C71 C70 C71A 44.1(8)
C72 C70 C71A 137.9(10)
Si6 C73 Si5 113.6(3)
Si6 C73 Ge2 112.7(2)
Si5 C73 Ge2 109.1(2)
Si8 C80 Si7A 111.6(4)
Si8 C80 Si8A 29.25(15)
Si7A C80 Si8A 116.7(3)
Si8 C80 Si7 119.8(3)
Si7A C80 Si7 17.2(2)
Si8A C80 Si7 131.7(3)
Si8 C80 Ge2 120.6(3)
Si7A C80 Ge2 127.7(4)
Si8A C80 Ge2 109.7(2)
Si7 C80 Ge2 117.1(3)
C90 C89 N7 122.6(7)
C89 C90 N8 120.4(5)

loop_
_geom_bond_atom_site_label_1
_geom_bond_atom_site_label_2
_geom_bond_distance
Ge1 C27 2.085(4)
Ge1 C34 2.091(4)
Ge1 Ga1 2.5396(8)
Ge1 K1 3.4418(12)
Ge2 C80 2.078(5)
Ge2 C73 2.094(5)
Ge2 Ga2 2.5542(8)
Ge2 K2 3.5076(13)
Ga1 N2 1.911(4)
Ga1 N1 1.925(4)
Ga2 N6 1.920(4)
Ga2 N5 1.931(4)
K1 N3 2.783(4)
K1 N4 2.959(4)
K1 C7 3.179(5)
K1 C6 3.179(5)
K1 C8 3.247(5)
K1 C5 3.269(5)
K1 C3 3.272(4)
K1 C4 3.334(5)
K2 N8 2.810(4)
K2 N7 2.926(4)
K2 C51 3.192(5)
K2 C52 3.242(6)
K2 C50 3.249(5)
K2 C49 3.333(5)
K2 C53 3.363(6)
K2 C54 3.429(5)
Si1 C27 1.854(5)
Si1 C28 1.873(5)
Si1 C30 1.877(5)
Si1 C29 1.876(5)
Si2 C27 1.871(5)
Si2 C31 1.872(5)
Si2 C33 1.873(6)
Si2 C32 1.877(5)
Si3 C40 1.875(6)
Si3 C39 1.875(6)
Si3 C34 1.886(5)
Si3 C38 1.885(5)
Si4 C35 1.859(5)
Si4 C37 1.874(6)
Si4 C34 1.876(5)
Si4 C36 1.886(6)
Si5 C74 1.862(7)
Si5 C73 1.863(5)
Si5 C76 1.869(6)
Si5 C75 1.874(6)
Si6 C73 1.858(5)
Si6 C79 1.871(5)
Si6 C78 1.873(6)
Si6 C77 1.877(5)
Si7 C83 1.875(11)
Si7 C81 1.886(11)
Si7 C82 1.894(10)
Si7 C80 1.949(8)
Si7A C80 1.776(9)
Si7A C81A 1.863(12)
Si7A C83A 1.871(10)
Si7A C82A 1.881(11)
Si8 C80 1.726(6)
Si8 C84 1.878(11)
Si8 C85 1.888(16)
Si8 C86 1.886(10)
Si8A C86A 1.879(13)
Si8A C85A 1.876(10)
Si8A C84A 1.899(11)
Si8A C80 1.937(6)
N1 C1 1.398(6)
N1 C3 1.439(5)
N2 C2 1.404(6)
N2 C15 1.433(5)
N3 C43 1.457(6)
N3 C42 1.458(7)
N3 C41 1.468(7)
N4 C46 1.457(7)
N4 C44 1.463(7)
N4 C45 1.469(7)
N5 C47 1.390(6)
N5 C49 1.425(5)
N6 C48 1.375(5)
N6 C61 1.434(5)
N7 C87 1.404(8)
N7 C89 1.445(8)
N7 C88 1.458(8)
N8 C91 1.425(9)
N8 C92 1.457(9)
N8 C90 1.466(7)
C1 C2 1.324(6)
C3 C4 1.403(6)
C3 C8 1.412(6)
C4 C5 1.410(6)
C4 C9 1.517(6)
C5 C6 1.388(7)
C6 C7 1.373(7)
C7 C8 1.403(6)
C8 C12 1.521(6)
C9 C11 1.524(7)
C9 C10 1.537(7)
C12 C13 1.533(7)
C12 C14 1.534(7)
C15 C20 1.402(6)
C15 C16 1.410(7)
C16 C17 1.390(6)
C16 C21 1.527(7)
C17 C18 1.383(7)
C18 C19 1.376(7)
C19 C20 1.375(6)
C20 C24 1.521(6)
C21 C22 1.474(10)
C21 C23 1.506(8)
C24 C26 1.529(7)
C24 C25 1.532(7)
C43 C44 1.484(8)
C47 C48 1.336(6)
C49 C50 1.406(7)
C49 C54 1.407(6)
C50 C51 1.399(6)
C50 C55 1.523(8)
C51 C52 1.372(9)
C52 C53 1.368(9)
C53 C54 1.392(7)
C54 C58 1.535(7)
C55 C56 1.514(8)
C55 C57 1.528(9)
C58 C60 1.522(8)
C58 C59 1.534(7)
C61 C62 1.399(6)
C61 C66 1.403(7)
C62 C63 1.402(6)
C62 C67 1.514(8)
C63 C64 1.356(8)
C64 C65 1.370(8)
C65 C66 1.390(7)
C66 C70 1.522(8)
C67 C68 1.514(10)
C67 C69 1.539(8)
C70 C72A 1.467(19)
C70 C71 1.541(10)
C70 C72 1.589(13)
C70 C71A 1.618(14)
C89 C90 1.371(10)
